data_7042943
loop_
_publ_author_name
'Liu, Qiong'
'Li, Zhi'
'Wang, Ying'
'Su, Xin'
'Yang, Zhihua'
'Pan, Shilie'

_publ_section_title
;
 LiMCO3 (M = K, Rb, Cs): a series of mixed alkali carbonates with large
 birefringence.
;
_journal_name_full 'Dalton transactions (Cambridge, England : 2003)'
_journal_paper_doi 10.1039/c7dt00270j
_journal_year 2017
_chemical_formula_sum 'C Li O3 Rb'
_chemical_formula_weight 152.42
_chemical_name_systematic
; 
 ? 
;
_space_group_IT_number 14
_symmetry_cell_setting monoclinic
_symmetry_space_group_name_Hall '-P 2yn'
_symmetry_space_group_name_H-M 'P 1 21/n 1'
_atom_sites_solution_hydrogens none
_atom_sites_solution_primary direct
_atom_sites_solution_secondary difmap
_audit_creation_method SHELXL-97
_audit_update_record
;
2017-01-22 deposited with the CCDC.
2017-05-11 downloaded from the CCDC.
;
_cell_angle_alpha 90.00
_cell_angle_beta 114.961(5)
_cell_angle_gamma 90.00
_cell_formula_units_Z 4
_cell_length_a 6.849(3)
_cell_length_b 7.162(3)
_cell_length_c 7.525(3)
_cell_measurement_reflns_used 1053
_cell_measurement_temperature 296(2)
_cell_measurement_theta_max 27.49
_cell_measurement_theta_min 3.38
_cell_volume 334.6(2)
_computing_cell_refinement 'Bruker SMART'
_computing_data_collection 'Bruker SMART'
_computing_data_reduction 'Bruker SAINT'
_computing_molecular_graphics 'Bruker SHELXTL'
_computing_publication_material 'Bruker SHELXTL'
_computing_structure_refinement 'Bruker SHELXTL'
_computing_structure_solution 'Bruker SHELXTL'
_diffrn_ambient_temperature 296(2)
_diffrn_measured_fraction_theta_full 0.997
_diffrn_measured_fraction_theta_max 0.999
_diffrn_measurement_device_type 'CCD area detector'
_diffrn_measurement_method 'phi and omega scans'
_diffrn_radiation_monochromator graphite
_diffrn_radiation_source 'fine-focus sealed tube'
_diffrn_radiation_type MoK\a
_diffrn_radiation_wavelength 0.71073
_diffrn_reflns_av_R_equivalents 0.0167
_diffrn_reflns_av_sigmaI/netI 0.0245
_diffrn_reflns_limit_h_max 4
_diffrn_reflns_limit_h_min -8
_diffrn_reflns_limit_k_max 9
_diffrn_reflns_limit_k_min -6
_diffrn_reflns_limit_l_max 9
_diffrn_reflns_limit_l_min -9
_diffrn_reflns_number 1569
_diffrn_reflns_theta_full 27.49
_diffrn_reflns_theta_max 27.49
_diffrn_reflns_theta_min 3.38
_exptl_absorpt_coefficient_mu 14.597
_exptl_absorpt_correction_T_max 0.3599
_exptl_absorpt_correction_T_min 0.2566
_exptl_absorpt_correction_type numerical
_exptl_absorpt_process_details face-indexed
_exptl_crystal_colour colourless
_exptl_crystal_density_diffrn 3.025
_exptl_crystal_density_method 'not measured'
_exptl_crystal_description block
_exptl_crystal_F_000 280
_exptl_crystal_size_max 0.13
_exptl_crystal_size_mid 0.11
_exptl_crystal_size_min 0.09
_refine_diff_density_max 0.757
_refine_diff_density_min -0.746
_refine_diff_density_rms 0.114
_refine_ls_extinction_method SHELXL
_refine_ls_goodness_of_fit_ref 1.100
_refine_ls_hydrogen_treatment none
_refine_ls_matrix_type full
_refine_ls_number_parameters 55
_refine_ls_number_reflns 765
_refine_ls_number_restraints 0
_refine_ls_restrained_S_all 1.100
_refine_ls_R_factor_all 0.0251
_refine_ls_R_factor_gt 0.0203
_refine_ls_shift/su_max 0.000
_refine_ls_shift/su_mean 0.000
_refine_ls_structure_factor_coef Fsqd
_refine_ls_weighting_details 'calc w=1/[\s^2^(Fo^2^)+(0.0289P)^2^+0.1084P] where P=(Fo^2^+2Fc^2^)/3'
_refine_ls_weighting_scheme calc
_refine_ls_wR_factor_gt 0.0512
_refine_ls_wR_factor_ref 0.0525
_reflns_number_gt 670
_reflns_number_total 765
_reflns_threshold_expression >2sigma(I)
_cod_data_source_file c7dt00270j2.cif
_cod_data_source_block a
_cod_depositor_comments
;
The following automatic conversions were performed:

'_symmetry_cell_setting' value 'Monoclinic' changed to 'monoclinic'
according to
/home/data/users/saulius/crontab/automatic-downloads/rss-feeds/RSC/lib/dictionaries/cif_core.dic
dictionary named 'cif_core.dic' version 2.4.2 from 2011-04-26.

Automatic conversion script
Id: cif_fix_values 4973 2017-02-22 13:04:09Z antanas 
;
_cod_original_sg_symbol_H-M 'P2(1)/n  '
_cod_database_code 7042943

loop_
_symmetry_equiv_pos_as_xyz
'x, y, z'
'-x+1/2, y+1/2, -z+1/2'
'-x, -y, -z'
'x-1/2, -y-1/2, z-1/2'

loop_
_atom_site_label
_atom_site_type_symbol
_atom_site_fract_x
_atom_site_fract_y
_atom_site_fract_z
_atom_site_U_iso_or_equiv
_atom_site_adp_type
_atom_site_occupancy
_atom_site_symmetry_multiplicity
_atom_site_calc_flag
Rb1 Rb 0.16389(4) 0.35911(4) 0.33314(4) 0.01744(12) Uani 1 1 d
O1 O 0.2971(3) 0.4721(3) 0.0261(3) 0.0158(4) Uani 1 1 d
O2 O 0.1285(3) 0.1934(3) -0.0462(3) 0.0190(4) Uani 1 1 d
O3 O 0.2264(4) 0.3336(3) -0.2586(3) 0.0196(5) Uani 1 1 d
C C 0.2158(5) 0.3321(4) -0.0905(4) 0.0132(6) Uani 1 1 d
Li1 Li 0.6033(8) 0.4284(8) 0.1956(7) 0.0176(10) Uani 1 1 d

loop_
_atom_site_aniso_label
_atom_site_aniso_U_11
_atom_site_aniso_U_22
_atom_site_aniso_U_33
_atom_site_aniso_U_23
_atom_site_aniso_U_13
_atom_site_aniso_U_12
Rb1 0.01951(17) 0.01786(18) 0.01624(17) -0.00030(11) 0.00881(12) -0.00125(11)
O1 0.0177(9) 0.0133(11) 0.0149(10) -0.0034(8) 0.0054(8) -0.0024(8)
O2 0.0242(11) 0.0148(10) 0.0204(11) -0.0004(9) 0.0119(9) -0.0053(9)
O3 0.0283(12) 0.0192(11) 0.0136(10) -0.0036(8) 0.0110(9) -0.0073(9)
C 0.0093(11) 0.0142(15) 0.0141(13) 0.0026(11) 0.0031(10) 0.0043(11)
Li1 0.016(2) 0.014(2) 0.019(2) 0.003(2) 0.005(2) -0.001(2)

loop_
_atom_type_symbol
_atom_type_description
_atom_type_scat_dispersion_real
_atom_type_scat_dispersion_imag
_atom_type_scat_source
C C 0.0033 0.0016 'International Tables Vol C Tables 4.2.6.8 and 6.1.1.4'
Li Li -0.0003 0.0001 'International Tables Vol C Tables 4.2.6.8 and 6.1.1.4'
O O 0.0106 0.0060 'International Tables Vol C Tables 4.2.6.8 and 6.1.1.4'
Rb Rb -0.9393 2.9676 'International Tables Vol C Tables 4.2.6.8 and 6.1.1.4'

loop_
_geom_angle_atom_site_label_1
_geom_angle_atom_site_label_2
_geom_angle_atom_site_label_3
_geom_angle
_geom_angle_site_symmetry_1
_geom_angle_site_symmetry_3
O2 Rb1 O3 69.54(6) 2 1_556
O2 Rb1 O1 87.97(6) 2 .
O3 Rb1 O1 152.73(6) 1_556 .
O2 Rb1 O1 129.13(6) 2 2_545
O3 Rb1 O1 67.15(6) 1_556 2_545
O1 Rb1 O1 122.19(5) . 2_545
O2 Rb1 O2 73.78(7) 2 4_666
O3 Rb1 O2 90.46(6) 1_556 4_666
O1 Rb1 O2 67.85(6) . 4_666
O1 Rb1 O2 81.14(6) 2_545 4_666
O2 Rb1 O2 132.51(5) 2 .
O3 Rb1 O2 152.98(6) 1_556 .
O1 Rb1 O2 44.60(6) . .
O1 Rb1 O2 85.89(6) 2_545 .
O2 Rb1 O2 83.45(5) 4_666 .
O2 Rb1 O3 133.89(6) 2 4_566
O3 Rb1 O3 84.56(5) 1_556 4_566
O1 Rb1 O3 122.68(6) . 4_566
O1 Rb1 O3 65.98(6) 2_545 4_566
O2 Rb1 O3 146.06(6) 4_666 4_566
O2 Rb1 O3 85.97(5) . 4_566
O2 Rb1 C 80.86(7) 2 3_565
O3 Rb1 C 110.72(6) 1_556 3_565
O1 Rb1 C 79.30(7) . 3_565
O1 Rb1 C 139.38(7) 2_545 3_565
O2 Rb1 C 138.64(6) 4_666 3_565
O2 Rb1 C 90.58(7) . 3_565
O3 Rb1 C 73.41(7) 4_566 3_565
O2 Rb1 O3 73.62(6) 2 3_565
O3 Rb1 O3 88.25(6) 1_556 3_565
O1 Rb1 O3 100.35(6) . 3_565
O1 Rb1 O3 129.06(6) 2_545 3_565
O2 Rb1 O3 145.61(6) 4_666 3_565
O2 Rb1 O3 111.38(6) . 3_565
O3 Rb1 O3 67.93(3) 4_566 3_565
C Rb1 O3 22.55(6) 3_565 3_565
O2 Rb1 O1 102.73(6) 2 3_565
O3 Rb1 O1 122.25(6) 1_556 3_565
O1 Rb1 O1 76.61(6) . 3_565
O1 Rb1 O1 122.36(6) 2_545 3_565
O2 Rb1 O1 144.33(5) 4_666 3_565
O2 Rb1 O1 73.09(6) . 3_565
O3 Rb1 O1 59.66(6) 4_566 3_565
C Rb1 O1 22.18(6) 3_565 3_565
O3 Rb1 O1 38.59(5) 3_565 3_565
O2 Rb1 Li1 150.74(9) 2 2_545
O3 Rb1 Li1 81.52(9) 1_556 2_545
O1 Rb1 Li1 121.06(9) . 2_545
O1 Rb1 Li1 33.67(9) 2_545 2_545
O2 Rb1 Li1 111.76(9) 4_666 2_545
O2 Rb1 Li1 76.45(9) . 2_545
O3 Rb1 Li1 34.31(9) 4_566 2_545
C Rb1 Li1 106.39(10) 3_565 2_545
O3 Rb1 Li1 102.02(9) 3_565 2_545
O1 Rb1 Li1 88.78(9) 3_565 2_545
O2 Rb1 Li1 35.57(9) 2 3_666
O3 Rb1 Li1 34.32(9) 1_556 3_666
O1 Rb1 Li1 120.63(9) . 3_666
O1 Rb1 Li1 96.31(10) 2_545 3_666
O2 Rb1 Li1 77.04(9) 4_666 3_666
O2 Rb1 Li1 159.74(9) . 3_666
O3 Rb1 Li1 113.37(9) 4_566 3_666
C Rb1 Li1 100.44(10) 3_565 3_666
O3 Rb1 Li1 82.83(9) 3_565 3_666
O1 Rb1 Li1 121.07(9) 3_565 3_666
Li1 Rb1 Li1 115.82(14) 2_545 3_666
C O1 Li1 110.7(2) . .
C O1 Li1 85.3(2) . 3_665
Li1 O1 Li1 87.5(2) . 3_665
C O1 Rb1 97.62(16) . .
Li1 O1 Rb1 92.66(15) . .
Li1 O1 Rb1 176.83(17) 3_665 .
C O1 Rb1 157.40(18) . 2
Li1 O1 Rb1 90.36(18) . 2
Li1 O1 Rb1 87.53(16) 3_665 2
Rb1 O1 Rb1 89.29(5) . 2
C O1 Rb1 75.31(16) . 3_565
Li1 O1 Rb1 162.13(17) . 3_565
Li1 O1 Rb1 76.08(14) 3_665 3_565
Rb1 O1 Rb1 103.39(6) . 3_565
Rb1 O1 Rb1 82.16(5) 2 3_565
C O2 Li1 86.9(2) . 4_565
C O2 Rb1 127.87(18) . 2_545
Li1 O2 Rb1 89.88(17) 4_565 2_545
C O2 Rb1 125.79(19) . 4_565
Li1 O2 Rb1 90.32(15) 4_565 4_565
Rb1 O2 Rb1 106.22(7) 2_545 4_565
C O2 Rb1 94.69(17) . .
Li1 O2 Rb1 178.31(19) 4_565 .
Rb1 O2 Rb1 88.67(6) 2_545 .
Rb1 O2 Rb1 89.25(5) 4_565 .
C O3 Li1 92.4(2) . 3_665
C O3 Li1 88.2(2) . 4_565
Li1 O3 Li1 170.3(2) 3_665 4_565
C O3 Rb1 169.0(2) . 1_554
Li1 O3 Rb1 90.44(15) 3_665 1_554
Li1 O3 Rb1 90.77(15) 4_565 1_554
C O3 Rb1 103.06(17) . 4_665
Li1 O3 Rb1 85.11(17) 3_665 4_665
Li1 O3 Rb1 85.37(15) 4_565 4_665
Rb1 O3 Rb1 87.76(6) 1_554 4_665
C O3 Rb1 78.33(16) . 3_565
Li1 O3 Rb1 79.80(16) 3_665 3_565
Li1 O3 Rb1 109.73(16) 4_565 3_565
Rb1 O3 Rb1 91.75(6) 1_554 3_565
Rb1 O3 Rb1 164.90(8) 4_665 3_565
O2 C O1 122.8(3) . .
O2 C O3 119.1(3) . .
O1 C O3 118.1(3) . .
O2 C Li1 60.66(19) . 4_565
O1 C Li1 173.9(2) . 4_565
O3 C Li1 58.67(19) . 4_565
O2 C Li1 173.4(2) . 3_665
O1 C Li1 62.76(19) . 3_665
O3 C Li1 55.40(19) . 3_665
Li1 C Li1 113.44(13) 4_565 3_665
O2 C Rb1 108.59(18) . 3_565
O1 C Rb1 82.51(16) . 3_565
O3 C Rb1 79.12(16) . 3_565
Li1 C Rb1 101.34(16) 4_565 3_565
Li1 C Rb1 74.89(14) 3_665 3_565
O2 C Rb1 105.62(17) . 4_665
O1 C Rb1 104.47(16) . 4_665
O3 C Rb1 56.51(14) . 4_665
Li1 C Rb1 69.43(13) 4_565 4_665
Li1 C Rb1 68.49(14) 3_665 4_665
Rb1 C Rb1 133.27(9) 3_565 4_665
O1 Li1 O3 111.9(3) . 3_665
O1 Li1 O3 120.7(3) . 4_666
O3 Li1 O3 126.0(2) 3_665 4_666
O1 Li1 O2 108.6(2) . 4_666
O3 Li1 O2 109.1(3) 3_665 4_666
O3 Li1 O2 65.54(18) 4_666 4_666
O1 Li1 O1 92.5(2) . 3_665
O3 Li1 O1 64.08(16) 3_665 3_665
O3 Li1 O1 101.0(2) 4_666 3_665
O2 Li1 O1 158.6(3) 4_666 3_665
O1 Li1 C 121.2(3) . 4_666
O3 Li1 C 121.2(2) 3_665 4_666
O3 Li1 C 33.16(12) 4_666 4_666
O2 Li1 C 32.46(12) 4_666 4_666
O1 Li1 C 131.5(2) 3_665 4_666
O1 Li1 C 103.1(2) . 3_665
O3 Li1 C 32.16(12) 3_665 3_665
O3 Li1 C 118.4(2) 4_666 3_665
O2 Li1 C 138.6(3) 4_666 3_665
O1 Li1 C 31.95(11) 3_665 3_665
C Li1 C 135.3(2) 4_666 3_665
O1 Li1 Li1 49.25(16) . 3_665
O3 Li1 Li1 85.7(3) 3_665 3_665
O3 Li1 Li1 119.7(3) 4_666 3_665
O2 Li1 Li1 157.7(3) 4_666 3_665
O1 Li1 Li1 43.29(14) 3_665 3_665
C Li1 Li1 149.0(3) 4_666 3_665
C Li1 Li1 60.82(19) 3_665 3_665
O1 Li1 Rb1 55.97(15) . 2
O3 Li1 Rb1 60.59(16) 3_665 2
O3 Li1 Rb1 169.4(2) 4_666 2
O2 Li1 Rb1 105.10(19) 4_666 2
O1 Li1 Rb1 89.37(17) 3_665 2
C Li1 Rb1 137.52(19) 4_666 2
C Li1 Rb1 71.81(15) 3_665 2
Li1 Li1 Rb1 66.9(2) 3_665 2
O1 Li1 Rb1 119.0(2) . 3_666
O3 Li1 Rb1 55.24(13) 3_665 3_666
O3 Li1 Rb1 104.32(19) 4_666 3_666
O2 Li1 Rb1 54.55(14) 4_666 3_666
O1 Li1 Rb1 118.1(2) 3_665 3_666
C Li1 Rb1 77.26(15) 4_666 3_666
C Li1 Rb1 86.97(16) 3_665 3_666
Li1 Li1 Rb1 133.7(3) 3_665 3_666
Rb1 Li1 Rb1 72.03(10) 2 3_666
O1 Li1 Rb1 159.1(2) . 1_655
O3 Li1 Rb1 66.56(15) 3_665 1_655
O3 Li1 Rb1 60.12(13) 4_666 1_655
O2 Li1 Rb1 90.92(17) 4_666 1_655
O1 Li1 Rb1 67.65(13) 3_665 1_655
C Li1 Rb1 72.05(14) 4_666 1_655
C Li1 Rb1 63.83(12) 3_665 1_655
Li1 Li1 Rb1 110.7(2) 3_665 1_655
Rb1 Li1 Rb1 127.14(15) 2 1_655
Rb1 Li1 Rb1 78.20(10) 3_666 1_655
O1 Li1 Rb1 91.84(18) . 4_665
O3 Li1 Rb1 115.22(19) 3_665 4_665
O3 Li1 Rb1 54.76(13) 4_666 4_665
O2 Li1 Rb1 118.8(2) 4_666 4_665
O1 Li1 Rb1 55.13(12) 3_665 4_665
C Li1 Rb1 87.45(17) 4_666 4_665
C Li1 Rb1 85.36(15) 3_665 4_665
Li1 Li1 Rb1 65.70(19) 3_665 4_665
Rb1 Li1 Rb1 132.59(15) 2 4_665
Rb1 Li1 Rb1 149.13(15) 3_666 4_665
Rb1 Li1 Rb1 71.58(9) 1_655 4_665

loop_
_geom_bond_atom_site_label_1
_geom_bond_atom_site_label_2
_geom_bond_distance
_geom_bond_site_symmetry_2
Rb1 O2 2.899(2) 2
Rb1 O3 2.923(2) 1_556
Rb1 O1 2.933(2) .
Rb1 O1 2.939(2) 2_545
Rb1 O2 2.941(2) 4_666
Rb1 O2 3.005(2) .
Rb1 O3 3.101(3) 4_566
Rb1 C 3.313(3) 3_565
Rb1 O3 3.322(2) 3_565
Rb1 O1 3.396(2) 3_565
Rb1 Li1 3.546(6) 2_545
Rb1 Li1 3.558(5) 3_666
O1 C 1.293(3) .
O1 Li1 1.966(5) .
O1 Li1 2.172(5) 3_665
O1 Rb1 2.939(2) 2
O1 Rb1 3.396(2) 3_565
O2 C 1.274(3) .
O2 Li1 2.070(5) 4_565
O2 Rb1 2.899(2) 2_545
O2 Rb1 2.941(2) 4_565
O3 C 1.297(3) .
O3 Li1 2.006(6) 3_665
O3 Li1 2.026(6) 4_565
O3 Rb1 2.923(2) 1_554
O3 Rb1 3.101(3) 4_665
O3 Rb1 3.322(2) 3_565
C Li1 2.371(6) 4_565
C Li1 2.435(6) 3_665
C Rb1 3.313(3) 3_565
C Rb1 3.621(3) 4_665
Li1 O3 2.006(6) 3_665
Li1 O3 2.026(6) 4_666
Li1 O2 2.070(5) 4_666
Li1 O1 2.172(5) 3_665
Li1 C 2.371(6) 4_666
Li1 C 2.435(6) 3_665
Li1 Li1 2.865(10) 3_665
Li1 Rb1 3.546(6) 2
Li1 Rb1 3.558(5) 3_666
Li1 Rb1 3.564(5) 1_655
Li1 Rb1 3.579(5) 4_665
